data_4343580
loop_
_publ_author_name
'Henne, F. D.'
'Dickschat, A. T.'
'Hennersdorf, F.'
'Feldmann, K.-O.'
'Weigand, J. J.'

_publ_section_title
;
 Synthesis of Selected Cationic Pnictanes [LnPnX3-n](n+) (L =
 Imidazolium-2-yl; Pn = P, As; n = 1-3) and Replacement Reactions with
 Pseudohalogens.
;
_journal_issue 14
_journal_name_full 'Inorganic chemistry'
_journal_page_first 6849
_journal_page_last 6861
_journal_paper_doi 10.1021/acs.inorgchem.5b00765
_journal_volume 54
_journal_year 2015
_chemical_formula_moiety 'C14 H24 Cl N4 P, 2(C F3 O3 S)'
_chemical_formula_sum 'C16 H24 Cl F6 N4 O6 P S2'
_chemical_formula_weight 612.93
_space_group_IT_number 14
_symmetry_cell_setting monoclinic
_symmetry_space_group_name_Hall '-P 2ybc'
_symmetry_space_group_name_H-M 'P 1 21/c 1'
_atom_sites_solution_hydrogens geom
_atom_sites_solution_primary direct
_atom_sites_solution_secondary difmap
_audit_creation_date 2015-01-02
_audit_creation_method
;
Olex2 1.2
(compiled 2014.12.26 svn.r3119 for OlexSys, GUI svn.r4975)
;
_cell_angle_alpha 90.00
_cell_angle_beta 101.0210(10)
_cell_angle_gamma 90.00
_cell_formula_units_Z 4
_cell_length_a 14.6089(7)
_cell_length_b 7.4064(4)
_cell_length_c 23.5639(11)
_cell_measurement_reflns_used 900
_cell_measurement_temperature 153(1)
_cell_measurement_theta_max 22.5
_cell_measurement_theta_min 1
_cell_volume 2502.6(2)
_computing_cell_refinement 'APEX2(Bruker AXS, 2007)'
_computing_data_collection 'APEX2(Bruker AXS, 2007)'
_computing_data_reduction 'SAINT,SADABS (Bruker AXS, 2007 )'
_computing_molecular_graphics
;
ORTEP3,L.J. Farrugia, J. Appl. Cryst. (1997) 30, 565
;
_computing_structure_refinement
;
SHELXL-97, G. M. Sheldrick, Acta Cryst. (2008) A64, 112-122
;
_computing_structure_solution
;
SHELXS-97 , G. M. Sheldrick, Acta Cryst. (2008) A64, 112-122
;
_diffrn_ambient_temperature 153(1)
_diffrn_detector_area_resol_mean 80
_diffrn_measured_fraction_theta_full 1.000
_diffrn_measured_fraction_theta_max 1.000
_diffrn_measurement_device_type 'CCD area detector'
_diffrn_measurement_method 'Omega and Phi scans'
_diffrn_radiation_monochromator graphite
_diffrn_radiation_source 'rotating anode'
_diffrn_radiation_type MoK\a
_diffrn_radiation_wavelength 0.71073
_diffrn_reflns_av_R_equivalents 0.0316
_diffrn_reflns_av_sigmaI/netI 0.0276
_diffrn_reflns_limit_h_max 19
_diffrn_reflns_limit_h_min -18
_diffrn_reflns_limit_k_max 9
_diffrn_reflns_limit_k_min -9
_diffrn_reflns_limit_l_max 31
_diffrn_reflns_limit_l_min -30
_diffrn_reflns_number 24660
_diffrn_reflns_theta_full 27.88
_diffrn_reflns_theta_max 27.88
_diffrn_reflns_theta_min 1.42
_exptl_absorpt_coefficient_mu 0.469
_exptl_absorpt_correction_T_max 0.9953
_exptl_absorpt_correction_T_min 0.9373
_exptl_absorpt_correction_type multi-scan
_exptl_absorpt_process_details
; 
 Corrections were done with the SADABS program, utilizing the none merged
 raw data obtained from the integration process. Integration and final cell
 refinement were done with SAINT.

 SADABS reports ratio of Tmin/Tmax =  0.876525 

;
_exptl_crystal_colour colourless
_exptl_crystal_density_diffrn 1.627
_exptl_crystal_density_method 'not measured'
_exptl_crystal_description stick
_exptl_crystal_F_000 1256
_exptl_crystal_size_max 0.14
_exptl_crystal_size_mid 0.03
_exptl_crystal_size_min 0.01
_refine_diff_density_max 0.810
_refine_diff_density_min -0.434
_refine_diff_density_rms 0.067
_refine_ls_extinction_method none
_refine_ls_goodness_of_fit_ref 1.016
_refine_ls_hydrogen_treatment noref
_refine_ls_matrix_type full
_refine_ls_number_parameters 333
_refine_ls_number_reflns 5980
_refine_ls_number_restraints 0
_refine_ls_restrained_S_all 1.016
_refine_ls_R_factor_all 0.0604
_refine_ls_R_factor_gt 0.0434
_refine_ls_shift/su_max 0.000
_refine_ls_shift/su_mean 0.000
_refine_ls_structure_factor_coef Fsqd
_refine_ls_weighting_details 'calc w=1/[\s^2^(Fo^2^)+(0.0586P)^2^+1.8450P] where P=(Fo^2^+2Fc^2^)/3'
_refine_ls_weighting_scheme calc
_refine_ls_wR_factor_gt 0.1057
_refine_ls_wR_factor_ref 0.1155
_reflns_number_gt 4613
_reflns_number_total 5980
_reflns_threshold_expression >2sigma(I)
_cod_data_source_file ic5b00765_si_004.cif
_cod_data_source_block
;
;
_cod_depositor_comments 'Adding full bibliography for 4343576--4343580.cif.'
_cod_original_sg_symbol_H-M 'P 21/c'
_cod_database_code 4343580

loop_
_symmetry_equiv_pos_as_xyz
'x, y, z'
'-x, y+1/2, -z+1/2'
'-x, -y, -z'
'x, -y-1/2, z-1/2'

loop_
_atom_site_label
_atom_site_type_symbol
_atom_site_fract_x
_atom_site_fract_y
_atom_site_fract_z
_atom_site_U_iso_or_equiv
_atom_site_adp_type
_atom_site_occupancy
_atom_site_symmetry_multiplicity
_atom_site_calc_flag
_atom_site_refinement_flags
S2 S 0.03726(4) 0.64232(8) 0.33791(2) 0.02921(14) Uani 1 1 d .
S1 S -0.37519(4) 0.19956(8) 0.40392(2) 0.02890(14) Uani 1 1 d .
P1 P -0.29044(4) 0.05512(8) 0.22552(3) 0.03078(15) Uani 1 1 d .
Cl1 Cl -0.42870(4) 0.01113(11) 0.22993(3) 0.04513(19) Uani 1 1 d .
F2 F -0.51039(10) -0.0007(2) 0.42960(6) 0.0380(3) Uani 1 1 d .
F3 F -0.43844(11) -0.12069(19) 0.36799(7) 0.0441(4) Uani 1 1 d .
F6 F 0.07646(12) 0.3758(2) 0.41241(7) 0.0484(4) Uani 1 1 d .
F1 F -0.53628(10) 0.0947(2) 0.34226(6) 0.0440(4) Uani 1 1 d .
O2 O -0.34038(13) 0.2237(2) 0.35160(8) 0.0390(4) Uani 1 1 d .
C11 C -0.16451(16) -0.3363(3) 0.20292(10) 0.0309(5) Uani 1 1 d .
H13A H -0.1372 -0.2451 0.2313 0.046 Uiso 1 1 calc R
H13B H -0.1163 -0.3836 0.1832 0.046 Uiso 1 1 calc R
H13C H -0.1901 -0.4351 0.2227 0.046 Uiso 1 1 calc R
C10 C -0.32699(14) -0.1970(3) 0.07466(9) 0.0237(4) Uani 1 1 d .
C1 C -0.23527(14) -0.0651(3) 0.29023(9) 0.0253(4) Uani 1 1 d .
C8 C -0.28604(14) -0.1003(3) 0.16578(9) 0.0233(4) Uani 1 1 d .
F5 F 0.15935(13) 0.6097(3) 0.43500(8) 0.0657(6) Uani 1 1 d .
O6 O 0.03339(13) 0.8336(2) 0.34559(8) 0.0417(4) Uani 1 1 d .
C4 C -0.12457(17) 0.1914(3) 0.32215(10) 0.0323(5) Uani 1 1 d .
H6A H -0.1427 0.2306 0.2818 0.048 Uiso 1 1 calc R
H6B H -0.0569 0.1736 0.3316 0.048 Uiso 1 1 calc R
H6C H -0.1426 0.2839 0.3476 0.048 Uiso 1 1 calc R
C3 C -0.21212(15) -0.2230(3) 0.37222(9) 0.0273(5) Uani 1 1 d .
C9 C -0.26474(14) -0.3171(3) 0.10394(9) 0.0239(4) Uani 1 1 d .
C16 C 0.07324(17) 0.5557(3) 0.41136(11) 0.0342(5) Uani 1 1 d .
O4 O -0.05279(14) 0.5595(3) 0.32055(9) 0.0511(5) Uani 1 1 d .
C14 C -0.37916(16) -0.1975(3) 0.01402(9) 0.0313(5) Uani 1 1 d .
H12A H -0.3613 -0.3038 -0.0061 0.047 Uiso 1 1 calc R
H12B H -0.3643 -0.0878 -0.0056 0.047 Uiso 1 1 calc R
H12C H -0.4463 -0.2014 0.0138 0.047 Uiso 1 1 calc R
C15 C -0.46947(16) 0.0361(3) 0.38498(10) 0.0280(5) Uani 1 1 d .
C13 C -0.22603(18) -0.4860(3) 0.08421(10) 0.0343(5) Uani 1 1 d .
H11A H -0.2607 -0.5180 0.0457 0.051 Uiso 1 1 calc R
H11B H -0.2317 -0.5837 0.1114 0.051 Uiso 1 1 calc R
H11C H -0.1602 -0.4679 0.0825 0.051 Uiso 1 1 calc R
C2 C -0.15721(15) -0.0725(3) 0.38122(9) 0.0269(5) Uani 1 1 d .
C12 C -0.39475(16) 0.0995(3) 0.09711(11) 0.0325(5) Uani 1 1 d .
H14A H -0.4605 0.0710 0.0962 0.049 Uiso 1 1 calc R
H14B H -0.3870 0.1405 0.0588 0.049 Uiso 1 1 calc R
H14C H -0.3747 0.1951 0.1255 0.049 Uiso 1 1 calc R
O3 O -0.31209(14) 0.1078(3) 0.44867(9) 0.0569(6) Uani 1 1 d .
F4 F 0.01713(15) 0.6075(3) 0.44569(8) 0.0724(6) Uani 1 1 d .
C5 C -0.32582(17) -0.3553(3) 0.28979(11) 0.0356(5) Uani 1 1 d .
H7A H -0.3825 -0.3477 0.3062 0.053 Uiso 1 1 calc R
H7B H -0.2974 -0.4747 0.2979 0.053 Uiso 1 1 calc R
H7C H -0.3418 -0.3366 0.2479 0.053 Uiso 1 1 calc R
O1 O -0.42227(14) 0.3531(3) 0.42186(11) 0.0566(6) Uani 1 1 d .
C7 C -0.22285(19) -0.3739(4) 0.41164(11) 0.0389(6) Uani 1 1 d .
H5A H -0.1926 -0.4822 0.3999 0.058 Uiso 1 1 calc R
H5B H -0.2893 -0.3981 0.4098 0.058 Uiso 1 1 calc R
H5C H -0.1937 -0.3413 0.4513 0.058 Uiso 1 1 calc R
O5 O 0.10864(16) 0.5787(4) 0.30959(10) 0.0665(7) Uani 1 1 d .
C6 C -0.09449(17) -0.0078(4) 0.43448(10) 0.0358(5) Uani 1 1 d .
H4A H -0.0936 -0.0962 0.4655 0.054 Uiso 1 1 calc R
H4B H -0.1172 0.1083 0.4462 0.054 Uiso 1 1 calc R
H4C H -0.0313 0.0072 0.4269 0.054 Uiso 1 1 calc R
N1 N -0.17161(12) 0.0217(2) 0.33018(8) 0.0245(4) Uani 1 1 d .
N3 N -0.23947(12) -0.2539(2) 0.16025(7) 0.0232(4) Uani 1 1 d .
N4 N -0.33777(12) -0.0630(2) 0.11333(8) 0.0238(4) Uani 1 1 d .
N2 N -0.25949(12) -0.2156(2) 0.31590(8) 0.0259(4) Uani 1 1 d .

loop_
_atom_site_aniso_label
_atom_site_aniso_U_11
_atom_site_aniso_U_22
_atom_site_aniso_U_33
_atom_site_aniso_U_23
_atom_site_aniso_U_13
_atom_site_aniso_U_12
S2 0.0257(3) 0.0301(3) 0.0303(3) 0.0048(2) 0.0015(2) 0.0022(2)
S1 0.0276(3) 0.0298(3) 0.0296(3) -0.0069(2) 0.0062(2) -0.0031(2)
P1 0.0302(3) 0.0272(3) 0.0299(3) -0.0067(2) -0.0069(2) 0.0069(2)
Cl1 0.0270(3) 0.0731(5) 0.0325(3) -0.0131(3) -0.0014(2) 0.0176(3)
F2 0.0383(8) 0.0395(8) 0.0396(8) 0.0038(6) 0.0163(6) -0.0022(6)
F3 0.0494(9) 0.0264(7) 0.0608(10) -0.0120(7) 0.0215(8) -0.0019(6)
F6 0.0552(10) 0.0346(8) 0.0519(9) 0.0142(7) 0.0013(8) 0.0039(7)
F1 0.0316(7) 0.0572(10) 0.0382(8) 0.0055(7) -0.0062(6) -0.0014(7)
O2 0.0435(10) 0.0360(9) 0.0413(10) -0.0041(8) 0.0179(8) -0.0079(8)
C11 0.0263(11) 0.0369(13) 0.0270(11) 0.0036(9) -0.0013(9) 0.0114(9)
C10 0.0207(9) 0.0261(10) 0.0245(10) 0.0024(8) 0.0045(8) -0.0022(8)
C1 0.0218(10) 0.0254(10) 0.0263(10) -0.0073(8) -0.0013(8) 0.0021(8)
C8 0.0184(9) 0.0248(10) 0.0249(10) -0.0013(8) 0.0001(8) 0.0004(8)
F5 0.0590(11) 0.0622(12) 0.0603(11) 0.0169(9) -0.0277(9) -0.0177(9)
O6 0.0430(10) 0.0294(9) 0.0507(11) 0.0083(8) 0.0035(9) -0.0030(8)
C4 0.0328(12) 0.0270(11) 0.0347(12) -0.0054(9) 0.0000(10) -0.0057(9)
C3 0.0234(10) 0.0322(12) 0.0269(11) -0.0048(9) 0.0066(9) 0.0021(9)
C9 0.0209(10) 0.0273(10) 0.0228(10) 0.0009(8) 0.0021(8) -0.0014(8)
C16 0.0334(12) 0.0334(12) 0.0352(13) 0.0061(10) 0.0051(10) -0.0003(10)
O4 0.0444(11) 0.0389(10) 0.0588(12) 0.0098(9) -0.0184(9) -0.0108(9)
C14 0.0319(12) 0.0399(13) 0.0208(10) 0.0042(9) 0.0012(9) 0.0023(10)
C15 0.0294(11) 0.0265(11) 0.0281(11) -0.0015(9) 0.0054(9) 0.0023(9)
C13 0.0372(13) 0.0337(12) 0.0291(12) -0.0045(10) -0.0006(10) 0.0073(10)
C2 0.0213(10) 0.0323(12) 0.0261(11) -0.0052(9) 0.0023(8) 0.0023(9)
C12 0.0319(12) 0.0264(11) 0.0354(12) 0.0043(9) -0.0026(10) 0.0084(9)
O3 0.0375(10) 0.0842(16) 0.0422(11) 0.0120(11) -0.0094(9) -0.0095(11)
F4 0.0921(15) 0.0833(14) 0.0511(11) 0.0229(10) 0.0370(11) 0.0387(12)
C5 0.0319(12) 0.0346(13) 0.0403(13) -0.0142(11) 0.0071(10) -0.0091(10)
O1 0.0506(12) 0.0376(11) 0.0899(16) -0.0311(11) 0.0344(11) -0.0107(9)
C7 0.0442(14) 0.0402(14) 0.0347(13) 0.0011(11) 0.0140(11) -0.0025(11)
O5 0.0654(14) 0.0885(17) 0.0538(13) 0.0297(12) 0.0320(11) 0.0428(13)
C6 0.0305(12) 0.0454(14) 0.0283(12) -0.0080(10) -0.0026(10) -0.0012(10)
N1 0.0212(8) 0.0251(9) 0.0254(9) -0.0068(7) -0.0001(7) 0.0006(7)
N3 0.0204(8) 0.0248(9) 0.0229(9) 0.0012(7) 0.0005(7) 0.0021(7)
N4 0.0207(8) 0.0237(9) 0.0251(9) 0.0032(7) -0.0006(7) 0.0016(7)
N2 0.0199(8) 0.0274(9) 0.0294(9) -0.0080(8) 0.0022(7) -0.0013(7)

loop_
_atom_type_symbol
_atom_type_description
_atom_type_scat_dispersion_real
_atom_type_scat_dispersion_imag
_atom_type_scat_source
C C 0.0033 0.0016 'International Tables Vol C Tables 4.2.6.8 and 6.1.1.4'
H H 0.0000 0.0000 'International Tables Vol C Tables 4.2.6.8 and 6.1.1.4'
N N 0.0061 0.0033 'International Tables Vol C Tables 4.2.6.8 and 6.1.1.4'
O O 0.0106 0.0060 'International Tables Vol C Tables 4.2.6.8 and 6.1.1.4'
F F 0.0171 0.0103 'International Tables Vol C Tables 4.2.6.8 and 6.1.1.4'
P P 0.1023 0.0942 'International Tables Vol C Tables 4.2.6.8 and 6.1.1.4'
S S 0.1246 0.1234 'International Tables Vol C Tables 4.2.6.8 and 6.1.1.4'
Cl Cl 0.1484 0.1585 'International Tables Vol C Tables 4.2.6.8 and 6.1.1.4'

loop_
_geom_angle_atom_site_label_1
_geom_angle_atom_site_label_2
_geom_angle_atom_site_label_3
_geom_angle
O5 S2 O6 115.98(14)
O5 S2 O4 116.00(16)
O6 S2 O4 113.72(12)
O5 S2 C16 102.97(12)
O6 S2 C16 103.82(12)
O4 S2 C16 101.63(12)
O2 S1 O3 114.12(12)
O2 S1 O1 115.08(13)
O3 S1 O1 115.90(15)
O2 S1 C15 104.37(10)
O3 S1 C15 102.41(12)
O1 S1 C15 102.48(11)
C1 P1 C8 105.20(10)
C1 P1 Cl1 99.29(8)
C8 P1 Cl1 96.77(7)
N3 C11 H13A 109.5
N3 C11 H13B 109.5
H13A C11 H13B 109.5
N3 C11 H13C 109.5
H13A C11 H13C 109.5
H13B C11 H13C 109.5
C9 C10 N4 106.60(18)
C9 C10 C14 131.0(2)
N4 C10 C14 122.41(19)
N2 C1 N1 106.58(19)
N2 C1 P1 132.08(16)
N1 C1 P1 119.14(17)
N3 C8 N4 106.87(18)
N3 C8 P1 134.42(16)
N4 C8 P1 118.70(15)
N1 C4 H6A 109.5
N1 C4 H6B 109.5
H6A C4 H6B 109.5
N1 C4 H6C 109.5
H6A C4 H6C 109.5
H6B C4 H6C 109.5
C2 C3 N2 106.8(2)
C2 C3 C7 130.4(2)
N2 C3 C7 122.8(2)
C10 C9 N3 107.08(19)
C10 C9 C13 130.5(2)
N3 C9 C13 122.40(19)
F4 C16 F6 107.7(2)
F4 C16 F5 107.7(2)
F6 C16 F5 105.3(2)
F4 C16 S2 112.38(18)
F6 C16 S2 111.79(18)
F5 C16 S2 111.57(17)
C10 C14 H12A 109.5
C10 C14 H12B 109.5
H12A C14 H12B 109.5
C10 C14 H12C 109.5
H12A C14 H12C 109.5
H12B C14 H12C 109.5
F2 C15 F1 106.74(18)
F2 C15 F3 106.71(18)
F1 C15 F3 107.33(19)
F2 C15 S1 111.98(15)
F1 C15 S1 112.24(16)
F3 C15 S1 111.51(15)
C9 C13 H11A 109.5
C9 C13 H11B 109.5
H11A C13 H11B 109.5
C9 C13 H11C 109.5
H11A C13 H11C 109.5
H11B C13 H11C 109.5
C3 C2 N1 106.96(19)
C3 C2 C6 130.1(2)
N1 C2 C6 122.9(2)
N4 C12 H14A 109.5
N4 C12 H14B 109.5
H14A C12 H14B 109.5
N4 C12 H14C 109.5
H14A C12 H14C 109.5
H14B C12 H14C 109.5
N2 C5 H7A 109.5
N2 C5 H7B 109.5
H7A C5 H7B 109.5
N2 C5 H7C 109.5
H7A C5 H7C 109.5
H7B C5 H7C 109.5
C3 C7 H5A 109.5
C3 C7 H5B 109.5
H5A C7 H5B 109.5
C3 C7 H5C 109.5
H5A C7 H5C 109.5
H5B C7 H5C 109.5
C2 C6 H4A 109.5
C2 C6 H4B 109.5
H4A C6 H4B 109.5
C2 C6 H4C 109.5
H4A C6 H4C 109.5
H4B C6 H4C 109.5
C1 N1 C2 109.78(19)
C1 N1 C4 126.59(19)
C2 N1 C4 123.62(18)
C8 N3 C9 109.30(17)
C8 N3 C11 127.54(18)
C9 N3 C11 122.75(18)
C8 N4 C10 110.10(17)
C8 N4 C12 126.58(19)
C10 N4 C12 123.26(18)
C1 N2 C3 109.84(18)
C1 N2 C5 127.1(2)
C3 N2 C5 123.1(2)

loop_
_geom_bond_atom_site_label_1
_geom_bond_atom_site_label_2
_geom_bond_distance
S2 O5 1.422(2)
S2 O6 1.4305(19)
S2 O4 1.4382(19)
S2 C16 1.826(2)
S1 O2 1.4319(18)
S1 O3 1.432(2)
S1 O1 1.4339(19)
S1 C15 1.824(2)
P1 C1 1.816(2)
P1 C8 1.829(2)
P1 Cl1 2.0682(9)
F2 C15 1.333(3)
F3 C15 1.336(3)
F6 C16 1.333(3)
F1 C15 1.334(3)
C11 N3 1.470(3)
C11 H13A 0.9800
C11 H13B 0.9800
C11 H13C 0.9800
C10 C9 1.362(3)
C10 N4 1.377(3)
C10 C14 1.485(3)
C1 N2 1.347(3)
C1 N1 1.353(3)
C8 N3 1.345(3)
C8 N4 1.348(3)
F5 C16 1.336(3)
C4 N1 1.462(3)
C4 H6A 0.9800
C4 H6B 0.9800
C4 H6C 0.9800
C3 C2 1.366(3)
C3 N2 1.375(3)
C3 C7 1.481(3)
C9 N3 1.389(3)
C9 C13 1.484(3)
C16 F4 1.314(3)
C14 H12A 0.9800
C14 H12B 0.9800
C14 H12C 0.9800
C13 H11A 0.9800
C13 H11B 0.9800
C13 H11C 0.9800
C2 N1 1.371(3)
C2 C6 1.485(3)
C12 N4 1.471(3)
C12 H14A 0.9800
C12 H14B 0.9800
C12 H14C 0.9800
C5 N2 1.470(3)
C5 H7A 0.9800
C5 H7B 0.9800
C5 H7C 0.9800
C7 H5A 0.9800
C7 H5B 0.9800
C7 H5C 0.9800
C6 H4A 0.9800
C6 H4B 0.9800
C6 H4C 0.9800

loop_
_geom_torsion_atom_site_label_1
_geom_torsion_atom_site_label_2
_geom_torsion_atom_site_label_3
_geom_torsion_atom_site_label_4
_geom_torsion
C8 P1 C1 N2 -65.2(2)
Cl1 P1 C1 N2 34.4(2)
C8 P1 C1 N1 134.09(17)
Cl1 P1 C1 N1 -126.23(16)
C1 P1 C8 N3 -14.0(2)
Cl1 P1 C8 N3 -115.6(2)
C1 P1 C8 N4 167.18(16)
Cl1 P1 C8 N4 65.60(17)
N4 C10 C9 N3 0.5(2)
C14 C10 C9 N3 -178.0(2)
N4 C10 C9 C13 -179.2(2)
C14 C10 C9 C13 2.2(4)
O5 S2 C16 F4 177.3(2)
O6 S2 C16 F4 56.0(2)
O4 S2 C16 F4 -62.3(2)
O5 S2 C16 F6 -61.5(2)
O6 S2 C16 F6 177.24(17)
O4 S2 C16 F6 59.0(2)
O5 S2 C16 F5 56.2(2)
O6 S2 C16 F5 -65.1(2)
O4 S2 C16 F5 176.60(19)
O2 S1 C15 F2 -179.51(15)
O3 S1 C15 F2 61.26(18)
O1 S1 C15 F2 -59.19(19)
O2 S1 C15 F1 -59.47(18)
O3 S1 C15 F1 -178.70(17)
O1 S1 C15 F1 60.86(19)
O2 S1 C15 F3 60.99(18)
O3 S1 C15 F3 -58.24(19)
O1 S1 C15 F3 -178.68(18)
N2 C3 C2 N1 -0.7(2)
C7 C3 C2 N1 178.4(2)
N2 C3 C2 C6 177.3(2)
C7 C3 C2 C6 -3.6(4)
N2 C1 N1 C2 -1.1(2)
P1 C1 N1 C2 164.01(15)
N2 C1 N1 C4 179.59(19)
P1 C1 N1 C4 -15.3(3)
C3 C2 N1 C1 1.1(2)
C6 C2 N1 C1 -177.0(2)
C3 C2 N1 C4 -179.58(19)
C6 C2 N1 C4 2.3(3)
N4 C8 N3 C9 -2.0(2)
P1 C8 N3 C9 179.09(18)
N4 C8 N3 C11 170.7(2)
P1 C8 N3 C11 -8.2(3)
C10 C9 N3 C8 0.9(2)
C13 C9 N3 C8 -179.3(2)
C10 C9 N3 C11 -172.24(19)
C13 C9 N3 C11 7.5(3)
N3 C8 N4 C10 2.3(2)
P1 C8 N4 C10 -178.54(15)
N3 C8 N4 C12 -174.89(19)
P1 C8 N4 C12 4.2(3)
C9 C10 N4 C8 -1.8(2)
C14 C10 N4 C8 176.89(19)
C9 C10 N4 C12 175.56(19)
C14 C10 N4 C12 -5.8(3)
N1 C1 N2 C3 0.7(2)
P1 C1 N2 C3 -161.73(18)
N1 C1 N2 C5 -179.15(19)
P1 C1 N2 C5 18.4(3)
C2 C3 N2 C1 0.0(2)
C7 C3 N2 C1 -179.2(2)
C2 C3 N2 C5 179.84(19)
C7 C3 N2 C5 0.7(3)
